data_4312540
loop_
_publ_author_name
'Lora M. Field'
'Paul M. Lahti'

_publ_contact_author_address
;
Department of Chemistry, University of Massachusetts,
Amherst, MA  01003  USA
;
_publ_contact_author_email 'lahti@chem.umass.edu '
_publ_contact_author_fax '413-545-4490 '
_publ_contact_author_name 'Paul M. Lahti'
_publ_contact_author_phone '413-545-4890 '
_publ_section_title
;
 Coordination Complexes of
 1-(4-[N-tert-Butyl-N-aminoxyl]phenyl)-1H-1,2,4-triazole with Paramagnetic
 Transition Metal Dications
;
_journal_name_full 'Inorganic Chemistry'
_journal_page_first 7447
_journal_page_last 7454
_journal_paper_doi 10.1021/ic0349050
_journal_volume 42
_journal_year 2003
_chemical_compound_source 'Local laboratory'
_chemical_formula_moiety 'C22 H17 Co F12 N4 O5 '
_chemical_formula_sum 'C22 H17 Co F12 N4 O5'
_chemical_formula_weight 704.310
_chemical_name_systematic
;
 ?
;
_space_group_IT_number 2
_symmetry_cell_setting triclinic
_symmetry_space_group_name_Hall '-P 1'
_symmetry_space_group_name_H-M 'P -1'
_audit_creation_method maXus
_cell_angle_alpha 93.0482(6)
_cell_angle_beta 91.6094(6)
_cell_angle_gamma 115.4709(10)
_cell_formula_units_Z 2
_cell_length_a 9.73670(10)
_cell_length_b 10.5646(2)
_cell_length_c 14.8865(3)
_cell_measurement_reflns_used 4703
_cell_measurement_temperature 298
_cell_measurement_theta_max 25.028
_cell_measurement_theta_min 4.076
_cell_volume 1378.29(4)
_computing_cell_refinement 'HKL Scalepack (Otwinowski & Minor 1997)'
_computing_data_collection KappaCCD
_computing_data_reduction 'Denzo and Scalepak (Otwinowski & Minor, 1997)'
_computing_structure_refinement 'SHELXL-97 (Sheldrick, 1997)'
_diffrn_ambient_temperature 298
_diffrn_measured_fraction_theta_full 0.989
_diffrn_measured_fraction_theta_max 0.989
_diffrn_measurement_device KappaCCD
_diffrn_measurement_method CCD
_diffrn_orient_matrix_type X=UH
_diffrn_orient_matrix_UB_11 0.10402
_diffrn_orient_matrix_UB_12 0.04573
_diffrn_orient_matrix_UB_13 0.00852
_diffrn_orient_matrix_UB_21 0.03043
_diffrn_orient_matrix_UB_22 0.05918
_diffrn_orient_matrix_UB_23 -0.08138
_diffrn_orient_matrix_UB_31 -0.02322
_diffrn_orient_matrix_UB_32 0.05733
_diffrn_orient_matrix_UB_33 0.02672
_diffrn_radiation_source 'fine-focus sealed tube'
_diffrn_radiation_type ' MoK\a'
_diffrn_radiation_wavelength 0.71073
_diffrn_reflns_av_R_equivalents 0.0176
_diffrn_reflns_limit_h_max 11
_diffrn_reflns_limit_h_min -11
_diffrn_reflns_limit_k_max 12
_diffrn_reflns_limit_k_min -12
_diffrn_reflns_limit_l_max 17
_diffrn_reflns_limit_l_min -17
_diffrn_reflns_number 9015
_diffrn_reflns_theta_full 25.04
_diffrn_reflns_theta_max 25.04
_diffrn_reflns_theta_min 4.12
_exptl_absorpt_coefficient_mu 0.745
_exptl_absorpt_correction_type none
_exptl_crystal_colour green
_exptl_crystal_density_diffrn 1.697
_exptl_crystal_density_method 'not measured'
_exptl_crystal_description needle
_exptl_crystal_F_000 704
_exptl_crystal_size_max 1.100
_exptl_crystal_size_mid 0.300
_exptl_crystal_size_min 0.150
_refine_diff_density_max 0.862
_refine_diff_density_min -0.470
_refine_diff_density_rms 0.062
_refine_ls_extinction_method none
_refine_ls_goodness_of_fit_ref 1.029
_refine_ls_hydrogen_treatment refxyz
_refine_ls_matrix_type full
_refine_ls_number_parameters 397
_refine_ls_number_reflns 4833
_refine_ls_number_restraints 0
_refine_ls_restrained_S_all 1.029
_refine_ls_R_factor_all 0.0588
_refine_ls_R_factor_gt 0.0526
_refine_ls_shift/su_max 0.000
_refine_ls_shift/su_mean 0.000
_refine_ls_structure_factor_coef Fsqd
_refine_ls_weighting_details 'calc w=1/[\s^2^(Fo^2^)+(0.0806P)^2^+1.4024P] where P=(Fo^2^+2Fc^2^)/3'
_refine_ls_weighting_scheme calc
_refine_ls_wR_factor_gt 0.1414
_refine_ls_wR_factor_ref 0.1484
_reflns_number_gt 4289
_reflns_number_total 4833
_reflns_threshold_expression >2sigma(I)
_cod_data_source_file ic0349050si20030730_014852_4.cif
_cod_data_source_block global
_cod_depositor_comments
;
The following automatic conversions were performed:

'_symmetry_cell_setting' value 'Triclinic' changed to 'triclinic'
according to the built-in table from CIF Core dictionary named
'cif_core.dic' version 2.4.1 from 2010-06-29.

Automatic conversion script
Id: cif_fix_values 1646 2011-03-28 12:23:43Z adriana 
;
_cod_original_sg_symbol_H-M 'P -1 '
_cod_original_formula_sum 'C22 H17 Co F12 N4 O5 '
_cod_database_code 4312540

loop_
_symmetry_equiv_pos_as_xyz
+X,+Y,+Z
-X,-Y,-Z

loop_
_atom_site_label
_atom_site_type_symbol
_atom_site_fract_x
_atom_site_fract_y
_atom_site_fract_z
_atom_site_U_iso_or_equiv
_atom_site_adp_type
_atom_site_occupancy
_atom_site_symmetry_multiplicity
_atom_site_calc_flag
_atom_site_refinement_flags
_atom_site_disorder_assembly
_atom_site_disorder_group
Co1 Co 0.87177(5) 0.39869(4) 0.27476(3) 0.04408(17) Uani 1 1 d . . .
O2 O 0.8861(3) 0.3162(2) 0.39503(15) 0.0515(5) Uani 1 1 d . . .
O1 O 0.6474(2) 0.2465(2) 0.24869(16) 0.0502(5) Uani 1 1 d . . .
N4 N 0.1905(3) 0.4592(3) 0.65233(19) 0.0468(6) Uani 1 1 d . . .
O4 O 1.1044(3) 0.5336(2) 0.28504(17) 0.0556(6) Uani 1 1 d . . .
O3 O 0.9153(3) 0.2375(2) 0.21371(16) 0.0528(5) Uani 1 1 d . . .
O5 O 0.8622(3) 0.4888(2) 0.15787(15) 0.0536(5) Uani 1 1 d . . .
N1 N 0.5243(3) 0.2621(3) 0.23261(18) 0.0497(6) Uani 1 1 d . . .
C14 C 0.8602(3) 0.1899(3) 0.4027(2) 0.0478(7) Uani 1 1 d . . .
N2 N 0.2692(3) 0.3608(3) 0.54640(18) 0.0454(6) Uani 1 1 d . . .
C11 C 0.2174(4) 0.4559(3) 0.5665(2) 0.0479(7) Uani 1 1 d . . .
C21 C 0.9647(4) 0.5954(3) 0.1291(2) 0.0515(8) Uani 1 1 d . . .
C5 C 0.4501(3) 0.2817(3) 0.3085(2) 0.0468(7) Uani 1 1 d . . .
C12 C 0.2286(4) 0.3590(4) 0.6832(2) 0.0573(8) Uani 1 1 d . . .
C8 C 0.3252(3) 0.3298(3) 0.4645(2) 0.0447(7) Uani 1 1 d . . .
C16 C 0.8808(4) 0.1234(3) 0.2468(2) 0.0503(7) Uani 1 1 d . . .
C9 C 0.4197(4) 0.2625(3) 0.4678(2) 0.0501(7) Uani 1 1 d . . .
N3 N 0.2768(4) 0.2963(3) 0.6224(2) 0.0604(8) Uani 1 1 d . . .
C19 C 1.1709(4) 0.6331(4) 0.2378(2) 0.0544(8) Uani 1 1 d . . .
F2 F 0.6789(3) 0.0742(3) 0.50627(18) 0.0937(8) Uani 1 1 d . . .
C10 C 0.4809(4) 0.2392(3) 0.3902(2) 0.0502(7) Uani 1 1 d . . .
C13 C 0.8262(4) 0.1414(4) 0.4974(3) 0.0596(9) Uani 1 1 d . . .
C17 C 0.8638(5) 0.0006(4) 0.1800(3) 0.0652(10) Uani 1 1 d . . .
F10 F 0.8452(5) 0.5426(4) -0.01626(17) 0.1198(12) Uani 1 1 d . . .
F6 F 0.9169(5) 0.0383(3) 0.10360(19) 0.1141(11) Uani 1 1 d . . .
F1 F 0.8802(4) 0.2439(3) 0.55982(17) 0.1154(12) Uani 1 1 d . . .
F3 F 0.8798(5) 0.0503(4) 0.5182(2) 0.1284(13) Uani 1 1 d . . .
F5 F 0.9473(4) -0.0647(3) 0.2106(2) 0.1116(10) Uani 1 1 d . . .
C15 C 0.8539(4) 0.0912(4) 0.3358(2) 0.0584(8) Uani 1 1 d . . .
C6 C 0.3513(4) 0.3459(4) 0.3061(2) 0.0613(9) Uani 1 1 d . . .
F11 F 0.8149(5) 0.6936(4) 0.0638(2) 0.1153(12) Uani 1 1 d . . .
C20 C 1.1117(4) 0.6729(4) 0.1643(3) 0.0619(9) Uani 1 1 d . . .
C7 C 0.2885(4) 0.3688(4) 0.3840(3) 0.0611(9) Uani 1 1 d . . .
C22 C 0.9153(5) 0.6446(5) 0.0444(3) 0.0725(11) Uani 1 1 d . . .
F9 F 1.3867(4) 0.8510(4) 0.2576(4) 0.176(2) Uani 1 1 d . . .
F12 F 1.0266(5) 0.7428(6) 0.0077(3) 0.197(3) Uani 1 1 d . . .
F4 F 0.7287(4) -0.0967(4) 0.1740(3) 0.1530(19) Uani 1 1 d . . .
C4 C 0.4590(4) 0.2331(4) 0.1358(2) 0.0659(10) Uani 1 1 d . . .
F8 F 1.4204(4) 0.6728(5) 0.2130(4) 0.172(2) Uani 1 1 d . . .
F7 F 1.3788(4) 0.7041(4) 0.3446(3) 0.1374(14) Uani 1 1 d . . .
C2 C 0.4815(6) 0.3736(6) 0.0991(3) 0.0930(15) Uani 1 1 d . . .
C18 C 1.3410(5) 0.7199(5) 0.2622(4) 0.0834(13) Uani 1 1 d . . .
C3 C 0.2916(5) 0.1303(6) 0.1345(4) 0.1074(19) Uani 1 1 d . . .
C1 C 0.5498(6) 0.1724(7) 0.0818(3) 0.0996(17) Uani 1 1 d . . .
H11 H 0.2023 0.5126 0.5254 0.058 Uiso 1 1 calc R . .
H12 H 0.2210 0.3369 0.7431 0.069 Uiso 1 1 calc R . .
H9 H 0.4414 0.2333 0.5221 0.060 Uiso 1 1 calc R . .
H10 H 0.5444 0.1940 0.3925 0.060 Uiso 1 1 calc R . .
H15 H 0.8308 0.0003 0.3509 0.070 Uiso 1 1 calc R . .
H6 H 0.3275 0.3735 0.2518 0.074 Uiso 1 1 calc R . .
H20 H 1.1734 0.7547 0.1379 0.074 Uiso 1 1 calc R . .
H7 H 0.2217 0.4105 0.3819 0.073 Uiso 1 1 calc R . .
H2A H 0.4239 0.4123 0.1325 0.139 Uiso 1 1 calc R . .
H2B H 0.4471 0.3582 0.0366 0.139 Uiso 1 1 calc R . .
H2C H 0.5876 0.4380 0.1051 0.139 Uiso 1 1 calc R . .
H3A H 0.2372 0.1723 0.1682 0.161 Uiso 1 1 calc R . .
H3B H 0.2817 0.0462 0.1612 0.161 Uiso 1 1 calc R . .
H3C H 0.2500 0.1074 0.0734 0.161 Uiso 1 1 calc R . .
H1A H 0.6548 0.2396 0.0841 0.149 Uiso 1 1 calc R . .
H1B H 0.5100 0.1512 0.0204 0.149 Uiso 1 1 calc R . .
H1C H 0.5421 0.0879 0.1070 0.149 Uiso 1 1 calc R . .

loop_
_atom_site_aniso_label
_atom_site_aniso_U_11
_atom_site_aniso_U_22
_atom_site_aniso_U_33
_atom_site_aniso_U_23
_atom_site_aniso_U_13
_atom_site_aniso_U_12
Co1 0.0498(3) 0.0377(3) 0.0478(3) 0.00547(17) 0.00154(18) 0.02157(19)
O2 0.0650(14) 0.0427(12) 0.0520(13) 0.0049(9) 0.0016(10) 0.0282(11)
O1 0.0469(12) 0.0426(11) 0.0598(14) 0.0009(10) 0.0028(10) 0.0186(9)
N4 0.0504(14) 0.0344(13) 0.0559(16) 0.0042(11) 0.0025(12) 0.0187(11)
O4 0.0529(13) 0.0519(13) 0.0628(14) 0.0084(11) -0.0044(11) 0.0235(11)
O3 0.0630(14) 0.0429(12) 0.0563(13) 0.0084(10) 0.0140(11) 0.0253(10)
O5 0.0579(13) 0.0508(13) 0.0509(13) 0.0076(10) -0.0035(10) 0.0223(11)
N1 0.0468(14) 0.0501(15) 0.0504(15) 0.0020(12) -0.0015(11) 0.0197(12)
C14 0.0461(16) 0.0443(17) 0.0523(18) 0.0087(13) 0.0011(13) 0.0185(13)
N2 0.0499(14) 0.0377(13) 0.0514(15) 0.0086(11) 0.0057(11) 0.0207(11)
C11 0.0512(17) 0.0367(15) 0.0588(19) 0.0065(13) 0.0018(14) 0.0215(13)
C21 0.067(2) 0.0478(18) 0.0455(17) 0.0061(14) 0.0065(15) 0.0302(17)
C5 0.0445(16) 0.0441(16) 0.0496(17) 0.0030(13) -0.0014(13) 0.0173(13)
C12 0.076(2) 0.0511(19) 0.056(2) 0.0103(15) 0.0085(17) 0.0376(18)
C8 0.0426(15) 0.0387(15) 0.0519(17) 0.0051(13) 0.0036(13) 0.0165(12)
C16 0.0520(17) 0.0415(17) 0.060(2) 0.0040(14) 0.0105(14) 0.0220(14)
C9 0.0561(18) 0.0488(17) 0.0519(18) 0.0094(14) 0.0012(14) 0.0283(15)
N3 0.086(2) 0.0573(17) 0.0560(17) 0.0168(14) 0.0122(15) 0.0458(16)
C19 0.0522(18) 0.0469(18) 0.062(2) 0.0015(15) 0.0034(15) 0.0194(15)
F2 0.0719(15) 0.105(2) 0.0812(17) 0.0294(15) 0.0136(12) 0.0136(14)
C10 0.0527(17) 0.0507(18) 0.0553(19) 0.0078(14) 0.0026(14) 0.0296(15)
C13 0.063(2) 0.0508(19) 0.061(2) 0.0119(16) 0.0020(17) 0.0195(17)
C17 0.074(2) 0.0479(19) 0.072(2) 0.0025(17) 0.0231(19) 0.0238(19)
F10 0.211(4) 0.131(3) 0.0481(14) -0.0148(15) -0.0266(18) 0.107(3)
F6 0.196(3) 0.0755(17) 0.0725(17) 0.0040(14) 0.0414(19) 0.058(2)
F1 0.154(3) 0.0776(18) 0.0548(14) -0.0002(13) 0.0044(16) -0.0062(17)
F3 0.175(3) 0.181(4) 0.095(2) 0.068(2) 0.031(2) 0.131(3)
F5 0.166(3) 0.092(2) 0.115(2) 0.0038(17) 0.023(2) 0.091(2)
C15 0.079(2) 0.0384(16) 0.060(2) 0.0087(14) 0.0102(17) 0.0266(16)
C6 0.066(2) 0.080(2) 0.054(2) 0.0164(18) 0.0031(16) 0.046(2)
F11 0.190(3) 0.123(2) 0.0828(19) -0.0100(17) -0.037(2) 0.119(3)
C20 0.064(2) 0.0515(19) 0.063(2) 0.0168(16) 0.0096(17) 0.0169(17)
C7 0.064(2) 0.075(2) 0.064(2) 0.0160(18) 0.0049(17) 0.0467(19)
C22 0.098(3) 0.071(3) 0.053(2) 0.0184(19) 0.003(2) 0.040(2)
F9 0.099(2) 0.071(2) 0.302(6) 0.039(3) -0.072(3) -0.0142(17)
F12 0.141(3) 0.243(5) 0.153(4) 0.154(4) -0.001(3) 0.016(3)
F4 0.085(2) 0.110(2) 0.201(4) -0.090(3) 0.034(2) -0.0074(18)
C4 0.058(2) 0.080(3) 0.049(2) -0.0073(18) -0.0082(16) 0.0220(19)
F8 0.0622(18) 0.206(5) 0.225(5) -0.043(4) 0.025(2) 0.040(2)
F7 0.0744(19) 0.155(3) 0.144(3) 0.021(3) -0.043(2) 0.016(2)
C2 0.093(3) 0.127(4) 0.066(3) 0.027(3) -0.005(2) 0.054(3)
C18 0.054(2) 0.075(3) 0.108(4) 0.008(3) -0.001(2) 0.016(2)
C3 0.071(3) 0.124(4) 0.084(3) -0.026(3) -0.015(2) 0.005(3)
C1 0.105(4) 0.131(5) 0.063(3) -0.032(3) -0.010(2) 0.056(3)

loop_
_atom_type_symbol
_atom_type_description
_atom_type_scat_dispersion_real
_atom_type_scat_dispersion_imag
_atom_type_scat_source
C C 0.0033 0.0016 'International Tables Vol C Tables 4.2.6.8 and 6.1.1.4'
H H 0.0000 0.0000 'International Tables Vol C Tables 4.2.6.8 and 6.1.1.4'
N N 0.0061 0.0033 'International Tables Vol C Tables 4.2.6.8 and 6.1.1.4'
O O 0.0106 0.0060 'International Tables Vol C Tables 4.2.6.8 and 6.1.1.4'
F F 0.0171 0.0103 'International Tables Vol C Tables 4.2.6.8 and 6.1.1.4'
Co Co 0.3494 0.9721 'International Tables Vol C Tables 4.2.6.8 and 6.1.1.4'

loop_
_diffrn_radiation_wavelength_id
all

loop_
_geom_angle_atom_site_label_1
_geom_angle_atom_site_label_2
_geom_angle_atom_site_label_3
_geom_angle
_geom_angle_site_symmetry_1
_geom_angle_site_symmetry_3
_geom_angle_publ_flag
O5 Co1 O2 177.64(9) . . ?
O5 Co1 O4 86.73(9) . . ?
O2 Co1 O4 91.75(9) . . ?
O5 Co1 O1 90.77(9) . . ?
O2 Co1 O1 91.00(9) . . ?
O4 Co1 O1 171.16(9) . . ?
O5 Co1 O3 95.54(9) . . ?
O2 Co1 O3 86.28(9) . . ?
O4 Co1 O3 90.90(9) . . ?
O1 Co1 O3 80.89(9) . . ?
O5 Co1 N4 90.49(10) . 2_666 ?
O2 Co1 N4 87.82(10) . 2_666 ?
O4 Co1 N4 94.14(10) . 2_666 ?
O1 Co1 N4 94.36(9) . 2_666 ?
O3 Co1 N4 172.35(9) . 2_666 ?
C14 O2 Co1 124.3(2) . . ?
N1 O1 Co1 129.64(18) . . ?
C11 N4 C12 102.6(3) . . ?
C11 N4 Co1 127.9(2) . 2_666 ?
C12 N4 Co1 129.1(2) . 2_666 ?
C19 O4 Co1 126.0(2) . . ?
C16 O3 Co1 122.9(2) . . ?
C21 O5 Co1 126.9(2) . . ?
O1 N1 C5 116.4(3) . . ?
O1 N1 C4 117.2(3) . . ?
C5 N1 C4 125.5(3) . . ?
O2 C14 C15 128.0(3) . . ?
O2 C14 C13 114.6(3) . . ?
C15 C14 C13 117.4(3) . . ?
C11 N2 N3 109.2(3) . . ?
C11 N2 C8 130.3(3) . . ?
N3 N2 C8 120.2(2) . . ?
N4 C11 N2 110.9(3) . . ?
O5 C21 C20 128.7(3) . . ?
O5 C21 C22 113.8(3) . . ?
C20 C21 C22 117.5(3) . . ?
C10 C5 C6 118.4(3) . . ?
C10 C5 N1 118.3(3) . . ?
C6 C5 N1 123.3(3) . . ?
N3 C12 N4 114.8(3) . . ?
C7 C8 C9 120.6(3) . . ?
C7 C8 N2 120.5(3) . . ?
C9 C8 N2 119.0(3) . . ?
O3 C16 C15 128.6(3) . . ?
O3 C16 C17 115.5(3) . . ?
C15 C16 C17 115.9(3) . . ?
C10 C9 C8 119.4(3) . . ?
C12 N3 N2 102.5(3) . . ?
O4 C19 C20 128.3(3) . . ?
O4 C19 C18 115.5(3) . . ?
C20 C19 C18 116.2(4) . . ?
C9 C10 C5 121.3(3) . . ?
F1 C13 F2 107.3(4) . . ?
F1 C13 F3 106.7(4) . . ?
F2 C13 F3 104.3(3) . . ?
F1 C13 C14 113.3(3) . . ?
F2 C13 C14 111.2(3) . . ?
F3 C13 C14 113.4(3) . . ?
F4 C17 F6 113.1(4) . . ?
F4 C17 F5 103.1(4) . . ?
F6 C17 F5 103.1(3) . . ?
F4 C17 C16 112.1(3) . . ?
F6 C17 C16 114.0(3) . . ?
F5 C17 C16 110.5(4) . . ?
C14 C15 C16 122.3(3) . . ?
C7 C6 C5 120.4(3) . . ?
C21 C20 C19 122.3(3) . . ?
C8 C7 C6 119.8(3) . . ?
F10 C22 F12 108.1(4) . . ?
F10 C22 F11 104.6(4) . . ?
F12 C22 F11 107.4(4) . . ?
F10 C22 C21 112.4(3) . . ?
F12 C22 C21 113.7(4) . . ?
F11 C22 C21 110.2(3) . . ?
N1 C4 C3 108.6(3) . . ?
N1 C4 C1 107.4(3) . . ?
C3 C4 C1 111.5(4) . . ?
N1 C4 C2 108.3(3) . . ?
C3 C4 C2 111.9(4) . . ?
C1 C4 C2 108.9(4) . . ?
F9 C18 F8 111.2(5) . . ?
F9 C18 F7 105.6(5) . . ?
F8 C18 F7 103.1(5) . . ?
F9 C18 C19 114.3(4) . . ?
F8 C18 C19 109.9(4) . . ?
F7 C18 C19 112.3(4) . . ?

loop_
_geom_bond_atom_site_label_1
_geom_bond_atom_site_label_2
_geom_bond_distance
_geom_bond_site_symmetry_2
_geom_bond_publ_flag
Co1 O5 2.046(2) . ?
Co1 O2 2.060(2) . ?
Co1 O4 2.090(2) . ?
Co1 O1 2.091(2) . ?
Co1 O3 2.093(2) . ?
Co1 N4 2.109(3) 2_666 ?
O2 C14 1.259(4) . ?
O1 N1 1.295(3) . ?
N4 C11 1.313(4) . ?
N4 C12 1.360(4) . ?
N4 Co1 2.109(3) 2_666 ?
O4 C19 1.241(4) . ?
O3 C16 1.239(4) . ?
O5 C21 1.247(4) . ?
N1 C5 1.411(4) . ?
N1 C4 1.519(4) . ?
C14 C15 1.383(5) . ?
C14 C13 1.522(5) . ?
N2 C11 1.329(4) . ?
N2 N3 1.368(4) . ?
N2 C8 1.428(4) . ?
C21 C20 1.377(5) . ?
C21 C22 1.531(5) . ?
C5 C10 1.388(5) . ?
C5 C6 1.396(5) . ?
C12 N3 1.307(5) . ?
C8 C7 1.375(5) . ?
C8 C9 1.385(4) . ?
C16 C15 1.389(5) . ?
C16 C17 1.539(5) . ?
C9 C10 1.373(5) . ?
C19 C20 1.388(5) . ?
C19 C18 1.530(5) . ?
F2 C13 1.313(4) . ?
C13 F1 1.300(5) . ?
C13 F3 1.323(5) . ?
C17 F4 1.271(5) . ?
C17 F6 1.274(5) . ?
C17 F5 1.357(5) . ?
F10 C22 1.294(5) . ?
C6 C7 1.384(5) . ?
F11 C22 1.320(5) . ?
C22 F12 1.294(6) . ?
F9 C18 1.266(6) . ?
C4 C3 1.520(6) . ?
C4 C1 1.521(6) . ?
C4 C2 1.537(7) . ?
F8 C18 1.306(6) . ?
F7 C18 1.310(6) . ?
